data_2232890
loop_
_publ_author_name
'Narayanan, P.'
'Sethusankar, K.'
'Ramachandiran, K.'
'Perumal, P. T.'

_publ_section_title
;
 5-Methoxy-3-[(5-methoxy-1<i>H</i>-indol-3-yl)(phenyl)methyl]-1<i>H</i>-indole
;
_journal_coeditor_code PV2461
_journal_issue 12
_journal_name_full 'Acta Crystallographica Section E'
_journal_page_first o3196
_journal_paper_doi 10.1107/S1600536811045491
_journal_volume 67
_journal_year 2011
_chemical_formula_iupac 'C25 H22 N2 O2'
_chemical_formula_moiety 'C25 H22 N2 O2'
_chemical_formula_sum 'C25 H22 N2 O2'
_chemical_formula_weight 382.45
_chemical_name_systematic
;
5-Methoxy-3-[(5-methoxy-1<i>H</i>-indol-3-yl)(phenyl)methyl]-1<i>H</i>-indole
;
_space_group_IT_number 14
_symmetry_cell_setting monoclinic
_symmetry_space_group_name_Hall '-P 2yn'
_symmetry_space_group_name_H-M 'P 1 21/n 1'
_atom_sites_solution_hydrogens geom
_atom_sites_solution_primary direct
_atom_sites_solution_secondary difmap
_audit_creation_method SHELXL-97
_cell_angle_alpha 90.00
_cell_angle_beta 93.679(2)
_cell_angle_gamma 90.00
_cell_formula_units_Z 4
_cell_length_a 9.1545(4)
_cell_length_b 10.5954(6)
_cell_length_c 21.1668(13)
_cell_measurement_reflns_used 3087
_cell_measurement_temperature 293(2)
_cell_measurement_theta_max 23.69
_cell_measurement_theta_min 2.15
_cell_volume 2048.86(19)
_computing_cell_refinement 'SAINT (Bruker, 2008)'
_computing_data_collection 'APEX2 (Bruker, 2008)'
_computing_data_reduction 'SAINT (Bruker, 2008)'
_computing_molecular_graphics 'ORTEP-3 (Farrugia, 1997)'
_computing_publication_material 'SHELXL97 (Sheldrick, 2008) and PLATON (Spek, 2009)'
_computing_structure_refinement 'SHELXL97 (Sheldrick, 2008)'
_computing_structure_solution 'SHELXS97 (Sheldrick, 2008)'
_diffrn_ambient_temperature 293(2)
_diffrn_measured_fraction_theta_full 0.997
_diffrn_measured_fraction_theta_max 0.997
_diffrn_measurement_device_type 'Bruker APEXII KappaCCD'
_diffrn_measurement_method '\w and \f scans'
_diffrn_radiation_monochromator graphite
_diffrn_radiation_source 'fine-focus sealed tube'
_diffrn_radiation_type MoK\a
_diffrn_radiation_wavelength 0.71073
_diffrn_reflns_av_R_equivalents 0.0342
_diffrn_reflns_av_sigmaI/netI 0.0281
_diffrn_reflns_limit_h_max 10
_diffrn_reflns_limit_h_min -7
_diffrn_reflns_limit_k_max 11
_diffrn_reflns_limit_k_min -11
_diffrn_reflns_limit_l_max 23
_diffrn_reflns_limit_l_min -22
_diffrn_reflns_number 16790
_diffrn_reflns_theta_full 23.69
_diffrn_reflns_theta_max 23.69
_diffrn_reflns_theta_min 2.15
_exptl_absorpt_coefficient_mu 0.079
_exptl_absorpt_correction_T_max 0.988
_exptl_absorpt_correction_T_min 0.981
_exptl_absorpt_correction_type multi-scan
_exptl_absorpt_process_details '(SADABS; Bruker, 2008)'
_exptl_crystal_colour brown
_exptl_crystal_density_diffrn 1.240
_exptl_crystal_density_method 'not measured'
_exptl_crystal_description block
_exptl_crystal_F_000 808
_exptl_crystal_size_max 0.25
_exptl_crystal_size_mid 0.20
_exptl_crystal_size_min 0.15
_refine_diff_density_max 0.116
_refine_diff_density_min -0.176
_refine_ls_extinction_method none
_refine_ls_goodness_of_fit_ref 1.025
_refine_ls_hydrogen_treatment constr
_refine_ls_matrix_type full
_refine_ls_number_parameters 264
_refine_ls_number_reflns 3087
_refine_ls_number_restraints 0
_refine_ls_restrained_S_all 1.025
_refine_ls_R_factor_all 0.0587
_refine_ls_R_factor_gt 0.0410
_refine_ls_shift/su_max 0.000
_refine_ls_shift/su_mean 0.000
_refine_ls_structure_factor_coef Fsqd
_refine_ls_weighting_details 'calc w=1/[\s^2^(Fo^2^)+(0.0627P)^2^+0.4003P] where P=(Fo^2^+2Fc^2^)/3'
_refine_ls_weighting_scheme calc
_refine_ls_wR_factor_gt 0.1053
_refine_ls_wR_factor_ref 0.1189
_reflns_number_gt 2317
_reflns_number_total 3087
_reflns_threshold_expression I>2\s(I)
_cod_data_source_file pv2461.cif
_cod_data_source_block I
_cod_original_sg_symbol_H-M 'P 21/n'
_cod_database_code 2232890
_cod_database_fobs_code 2232890

loop_
_symmetry_equiv_pos_as_xyz
'x, y, z'
'-x+1/2, y+1/2, -z+1/2'
'-x, -y, -z'
'x-1/2, -y-1/2, z-1/2'

loop_
_atom_site_type_symbol
_atom_site_label
_atom_site_fract_x
_atom_site_fract_y
_atom_site_fract_z
_atom_site_U_iso_or_equiv
_atom_site_adp_type
_atom_site_calc_flag
_atom_site_refinement_flags
_atom_site_occupancy
_atom_site_symmetry_multiplicity
C C1 0.4797(2) 0.37371(19) 0.41816(10) 0.0532(5) Uani d . 1 1
H H1 0.5236 0.4447 0.4370 0.064 Uiso calc R 1 1
C C2 0.3360(2) 0.3804(2) 0.39415(11) 0.0661(6) Uani d . 1 1
H H2 0.2837 0.4552 0.3973 0.079 Uiso calc R 1 1
C C3 0.2704(2) 0.2767(3) 0.36573(12) 0.0748(7) Uani d . 1 1
H H3 0.1739 0.2812 0.3493 0.090 Uiso calc R 1 1
C C4 0.3477(2) 0.1667(3) 0.36166(12) 0.0776(8) Uani d . 1 1
H H4 0.3033 0.0962 0.3426 0.093 Uiso calc R 1 1
C C5 0.4916(2) 0.1600(2) 0.38590(10) 0.0580(6) Uani d . 1 1
H H5 0.5433 0.0850 0.3827 0.070 Uiso calc R 1 1
C C6 0.55940(18) 0.26319(17) 0.41470(8) 0.0405(5) Uani d . 1 1
C C7 0.71658(18) 0.25468(16) 0.44225(8) 0.0374(4) Uani d . 1 1
H H7 0.7559 0.1752 0.4268 0.045 Uiso calc R 1 1
C C8 0.72666(19) 0.24617(17) 0.51335(8) 0.0394(4) Uani d . 1 1
C C9 0.6212(2) 0.26862(18) 0.55446(9) 0.0493(5) Uani d . 1 1
H H9 0.5270 0.2967 0.5429 0.059 Uiso calc R 1 1
C C10 0.85246(19) 0.20426(17) 0.55141(8) 0.0402(4) Uani d . 1 1
C C11 0.8153(2) 0.20311(18) 0.61463(9) 0.0489(5) Uani d . 1 1
C C12 0.9142(3) 0.1637(2) 0.66314(10) 0.0639(6) Uani d . 1 1
H H12 0.8885 0.1626 0.7049 0.077 Uiso calc R 1 1
C C13 1.0503(3) 0.1267(2) 0.64757(11) 0.0681(6) Uani d . 1 1
H H13 1.1183 0.1007 0.6795 0.082 Uiso calc R 1 1
C C14 1.0901(2) 0.1267(2) 0.58488(11) 0.0566(6) Uani d . 1 1
C C15 0.9929(2) 0.16574(17) 0.53660(9) 0.0460(5) Uani d . 1 1
H H15 1.0197 0.1666 0.4950 0.055 Uiso calc R 1 1
C C16 1.2814(2) 0.0968(2) 0.51545(13) 0.0767(7) Uani d . 1 1
H H16A 1.2214 0.0460 0.4866 0.115 Uiso calc R 1 1
H H16B 1.3809 0.0682 0.5160 0.115 Uiso calc R 1 1
H H16C 1.2763 0.1834 0.5020 0.115 Uiso calc R 1 1
C C17 0.80985(17) 0.35843(17) 0.41750(8) 0.0378(4) Uani d . 1 1
C C18 0.8511(2) 0.46889(19) 0.44561(9) 0.0502(5) Uani d . 1 1
H H18 0.8282 0.4933 0.4860 0.060 Uiso calc R 1 1
C C19 0.94249(19) 0.47413(18) 0.35062(9) 0.0445(5) Uani d . 1 1
C C20 0.86769(17) 0.35972(16) 0.35638(8) 0.0365(4) Uani d . 1 1
C C21 0.86324(18) 0.27284(18) 0.30657(8) 0.0422(5) Uani d . 1 1
H H21 0.8142 0.1964 0.3095 0.051 Uiso calc R 1 1
C C22 0.9332(2) 0.30362(19) 0.25334(9) 0.0468(5) Uani d . 1 1
C C23 1.0038(2) 0.4195(2) 0.24795(10) 0.0566(6) Uani d . 1 1
H H23 1.0473 0.4387 0.2106 0.068 Uiso calc R 1 1
C C24 1.0106(2) 0.5050(2) 0.29604(10) 0.0571(6) Uani d . 1 1
H H24 1.0592 0.5815 0.2924 0.069 Uiso calc R 1 1
C C25 0.8751(4) 0.1091(3) 0.20263(14) 0.1214(14) Uani d . 1 1
H H25A 0.9235 0.0574 0.2348 0.182 Uiso calc R 1 1
H H25B 0.8804 0.0692 0.1621 0.182 Uiso calc R 1 1
H H25C 0.7744 0.1199 0.2116 0.182 Uiso calc R 1 1
N N1 0.6733(2) 0.24406(16) 0.61507(8) 0.0585(5) Uani d . 1 1
H H1A 0.6248 0.2529 0.6483 0.070 Uiso calc R 1 1
N N2 0.93115(18) 0.53917(16) 0.40619(8) 0.0568(5) Uani d . 1 1
H H2A 0.9683 0.6122 0.4148 0.068 Uiso calc R 1 1
O O1 1.23040(17) 0.08657(16) 0.57707(8) 0.0778(5) Uani d . 1 1
O O2 0.94253(17) 0.22539(15) 0.20173(7) 0.0693(5) Uani d . 1 1

loop_
_atom_site_aniso_label
_atom_site_aniso_U_11
_atom_site_aniso_U_22
_atom_site_aniso_U_33
_atom_site_aniso_U_12
_atom_site_aniso_U_13
_atom_site_aniso_U_23
C1 0.0506(12) 0.0478(13) 0.0616(14) 0.0015(10) 0.0059(10) -0.0035(10)
C2 0.0535(13) 0.0641(16) 0.0804(17) 0.0134(11) 0.0026(11) -0.0016(13)
C3 0.0444(12) 0.092(2) 0.0867(18) 0.0084(13) -0.0066(11) -0.0137(15)
C4 0.0510(13) 0.0825(19) 0.097(2) -0.0035(13) -0.0095(12) -0.0342(15)
C5 0.0470(11) 0.0568(14) 0.0701(15) 0.0024(10) 0.0022(10) -0.0191(11)
C6 0.0387(10) 0.0447(12) 0.0390(11) -0.0023(8) 0.0090(8) -0.0032(8)
C7 0.0385(9) 0.0368(10) 0.0376(11) -0.0013(8) 0.0088(8) -0.0050(8)
C8 0.0442(10) 0.0363(11) 0.0390(11) -0.0053(8) 0.0115(8) -0.0025(8)
C9 0.0522(11) 0.0499(12) 0.0472(13) -0.0019(9) 0.0134(10) -0.0004(9)
C10 0.0504(11) 0.0320(10) 0.0387(11) -0.0068(8) 0.0072(8) -0.0012(8)
C11 0.0643(13) 0.0415(12) 0.0419(12) -0.0069(10) 0.0118(10) 0.0000(9)
C12 0.0972(18) 0.0559(14) 0.0384(12) -0.0070(13) 0.0021(12) 0.0074(10)
C13 0.0833(17) 0.0560(15) 0.0626(16) 0.0029(12) -0.0130(13) 0.0122(12)
C14 0.0611(13) 0.0438(13) 0.0641(15) -0.0001(10) -0.0033(11) 0.0032(10)
C15 0.0514(11) 0.0403(11) 0.0464(12) -0.0042(9) 0.0046(9) -0.0017(9)
C16 0.0547(13) 0.0661(17) 0.111(2) 0.0008(11) 0.0160(14) 0.0084(15)
C17 0.0364(9) 0.0403(11) 0.0372(11) -0.0024(8) 0.0056(8) -0.0028(8)
C18 0.0574(12) 0.0516(13) 0.0427(11) -0.0084(10) 0.0122(9) -0.0075(10)
C19 0.0474(10) 0.0405(11) 0.0463(12) -0.0032(9) 0.0079(9) 0.0011(9)
C20 0.0341(9) 0.0378(11) 0.0379(11) -0.0009(8) 0.0047(7) 0.0008(8)
C21 0.0402(10) 0.0454(12) 0.0418(11) -0.0063(8) 0.0089(8) -0.0014(9)
C22 0.0490(11) 0.0546(13) 0.0379(11) -0.0024(9) 0.0112(9) -0.0024(10)
C23 0.0662(13) 0.0579(14) 0.0483(13) -0.0051(11) 0.0236(10) 0.0102(11)
C24 0.0662(13) 0.0416(13) 0.0659(15) -0.0092(10) 0.0223(11) 0.0068(11)
C25 0.167(3) 0.118(3) 0.086(2) -0.081(2) 0.067(2) -0.0612(19)
N1 0.0740(12) 0.0639(12) 0.0403(11) -0.0035(9) 0.0243(9) -0.0015(8)
N2 0.0704(11) 0.0422(10) 0.0591(11) -0.0166(8) 0.0140(9) -0.0078(9)
O1 0.0604(10) 0.0750(12) 0.0961(14) 0.0174(8) -0.0089(9) 0.0057(9)
O2 0.0840(11) 0.0779(11) 0.0491(9) -0.0194(9) 0.0296(8) -0.0157(8)

loop_
_atom_type_symbol
_atom_type_description
_atom_type_scat_dispersion_real
_atom_type_scat_dispersion_imag
_atom_type_scat_source
C C 0.0033 0.0016 'International Tables Vol C Tables 4.2.6.8 and 6.1.1.4'
H H 0.0000 0.0000 'International Tables Vol C Tables 4.2.6.8 and 6.1.1.4'
N N 0.0061 0.0033 'International Tables Vol C Tables 4.2.6.8 and 6.1.1.4'
O O 0.0106 0.0060 'International Tables Vol C Tables 4.2.6.8 and 6.1.1.4'

loop_
_geom_angle_atom_site_label_1
_geom_angle_atom_site_label_2
_geom_angle_atom_site_label_3
_geom_angle
C2 C1 C6 121.1(2)
C2 C1 H1 119.4
C6 C1 H1 119.4
C3 C2 C1 120.0(2)
C3 C2 H2 120.0
C1 C2 H2 120.0
C4 C3 C2 119.8(2)
C4 C3 H3 120.1
C2 C3 H3 120.1
C3 C4 C5 120.2(2)
C3 C4 H4 119.9
C5 C4 H4 119.9
C6 C5 C4 120.9(2)
C6 C5 H5 119.5
C4 C5 H5 119.5
C5 C6 C1 118.03(17)
C5 C6 C7 120.69(17)
C1 C6 C7 121.27(17)
C8 C7 C17 113.07(14)
C8 C7 C6 112.52(14)
C17 C7 C6 111.53(15)
C8 C7 H7 106.4
C17 C7 H7 106.4
C6 C7 H7 106.4
C9 C8 C10 105.80(17)
C9 C8 C7 128.92(17)
C10 C8 C7 125.19(15)
C8 C9 N1 110.34(18)
C8 C9 H9 124.8
N1 C9 H9 124.8
C11 C10 C15 119.51(18)
C11 C10 C8 107.68(16)
C15 C10 C8 132.80(17)
N1 C11 C12 131.56(19)
N1 C11 C10 106.98(17)
C12 C11 C10 121.46(19)
C13 C12 C11 118.0(2)
C13 C12 H12 121.0
C11 C12 H12 121.0
C12 C13 C14 121.7(2)
C12 C13 H13 119.2
C14 C13 H13 119.2
O1 C14 C15 124.7(2)
O1 C14 C13 114.60(19)
C15 C14 C13 120.7(2)
C14 C15 C10 118.66(19)
C14 C15 H15 120.7
C10 C15 H15 120.7
O1 C16 H16A 109.5
O1 C16 H16B 109.5
H16A C16 H16B 109.5
O1 C16 H16C 109.5
H16A C16 H16C 109.5
H16B C16 H16C 109.5
C18 C17 C20 106.26(15)
C18 C17 C7 128.73(16)
C20 C17 C7 124.96(15)
C17 C18 N2 110.36(17)
C17 C18 H18 124.8
N2 C18 H18 124.8
N2 C19 C24 131.17(18)
N2 C19 C20 107.18(15)
C24 C19 C20 121.65(18)
C21 C20 C19 119.64(16)
C21 C20 C17 132.98(16)
C19 C20 C17 107.37(15)
C22 C21 C20 118.07(17)
C22 C21 H21 121.0
C20 C21 H21 121.0
C21 C22 O2 124.35(18)
C21 C22 C23 121.32(18)
O2 C22 C23 114.32(17)
C24 C23 C22 121.57(18)
C24 C23 H23 119.2
C22 C23 H23 119.2
C23 C24 C19 117.70(19)
C23 C24 H24 121.2
C19 C24 H24 121.2
O2 C25 H25A 109.5
O2 C25 H25B 109.5
H25A C25 H25B 109.5
O2 C25 H25C 109.5
H25A C25 H25C 109.5
H25B C25 H25C 109.5
C9 N1 C11 109.19(16)
C9 N1 H1A 125.4
C11 N1 H1A 125.4
C18 N2 C19 108.83(16)
C18 N2 H2A 125.6
C19 N2 H2A 125.6
C14 O1 C16 116.91(17)
C22 O2 C25 118.42(16)

loop_
_geom_bond_atom_site_label_1
_geom_bond_atom_site_label_2
_geom_bond_distance
C1 C2 1.382(3)
C1 C6 1.384(3)
C1 H1 0.9300
C2 C3 1.372(3)
C2 H2 0.9300
C3 C4 1.369(3)
C3 H3 0.9300
C4 C5 1.385(3)
C4 H4 0.9300
C5 C6 1.379(3)
C5 H5 0.9300
C6 C7 1.520(2)
C7 C8 1.505(2)
C7 C17 1.506(2)
C7 H7 0.9800
C8 C9 1.362(3)
C8 C10 1.433(3)
C9 N1 1.365(3)
C9 H9 0.9300
C10 C11 1.402(3)
C10 C15 1.404(3)
C11 N1 1.371(3)
C11 C12 1.389(3)
C12 C13 1.367(3)
C12 H12 0.9300
C13 C14 1.398(3)
C13 H13 0.9300
C14 O1 1.373(2)
C14 C15 1.374(3)
C15 H15 0.9300
C16 O1 1.417(3)
C16 H16A 0.9600
C16 H16B 0.9600
C16 H16C 0.9600
C17 C18 1.356(3)
C17 C20 1.429(2)
C18 N2 1.366(2)
C18 H18 0.9300
C19 N2 1.373(2)
C19 C24 1.386(3)
C19 C20 1.401(2)
C20 C21 1.398(2)
C21 C22 1.371(3)
C21 H21 0.9300
C22 O2 1.378(2)
C22 C23 1.395(3)
C23 C24 1.361(3)
C23 H23 0.9300
C24 H24 0.9300
C25 O2 1.379(3)
C25 H25A 0.9600
C25 H25B 0.9600
C25 H25C 0.9600
N1 H1A 0.8600
N2 H2A 0.8600

loop_
_geom_hbond_atom_site_label_D
_geom_hbond_atom_site_label_H
_geom_hbond_atom_site_label_A
_geom_hbond_site_symmetry_A
_geom_hbond_distance_DH
_geom_hbond_distance_HA
_geom_hbond_distance_DA
_geom_hbond_angle_DHA
N1 H1A O2 4_566 0.86 2.09 2.904(2) 158
C25 H25B Cg2 2_645 0.96 2.95 3.515(3) 119
C16 H16C Cg3 1_655 0.96 2.90 3.508(3) 122
N2 H2A Cg4 3_766 0.86 2.49 3.3149(19) 160
C3 H3 Cg5 1_455 0.93 2.60 3.470(2) 157

loop_
_geom_torsion_atom_site_label_1
_geom_torsion_atom_site_label_2
_geom_torsion_atom_site_label_3
_geom_torsion_atom_site_label_4
_geom_torsion
C6 C1 C2 C3 -0.7(3)
C1 C2 C3 C4 0.4(4)
C2 C3 C4 C5 -0.2(4)
C3 C4 C5 C6 0.3(4)
C4 C5 C6 C1 -0.5(3)
C4 C5 C6 C7 178.92(19)
C2 C1 C6 C5 0.7(3)
C2 C1 C6 C7 -178.74(18)
C5 C6 C7 C8 -104.3(2)
C1 C6 C7 C8 75.1(2)
C5 C6 C7 C17 127.43(19)
C1 C6 C7 C17 -53.1(2)
C17 C7 C8 C9 113.9(2)
C6 C7 C8 C9 -13.6(3)
C17 C7 C8 C10 -70.0(2)
C6 C7 C8 C10 162.53(17)
C10 C8 C9 N1 0.3(2)
C7 C8 C9 N1 176.99(16)
C9 C8 C10 C11 0.2(2)
C7 C8 C10 C11 -176.63(16)
C9 C8 C10 C15 179.1(2)
C7 C8 C10 C15 2.2(3)
C15 C10 C11 N1 -179.67(17)
C8 C10 C11 N1 -0.7(2)
C15 C10 C11 C12 -0.5(3)
C8 C10 C11 C12 178.51(18)
N1 C11 C12 C13 179.5(2)
C10 C11 C12 C13 0.5(3)
C11 C12 C13 C14 -0.6(3)
C12 C13 C14 O1 -179.8(2)
C12 C13 C14 C15 0.7(3)
O1 C14 C15 C10 179.89(18)
C13 C14 C15 C10 -0.7(3)
C11 C10 C15 C14 0.6(3)
C8 C10 C15 C14 -178.15(19)
C8 C7 C17 C18 -28.6(3)
C6 C7 C17 C18 99.3(2)
C8 C7 C17 C20 154.25(16)
C6 C7 C17 C20 -77.8(2)
C20 C17 C18 N2 -0.1(2)
C7 C17 C18 N2 -177.62(17)
N2 C19 C20 C21 -179.02(16)
C24 C19 C20 C21 1.2(3)
N2 C19 C20 C17 0.3(2)
C24 C19 C20 C17 -179.42(17)
C18 C17 C20 C21 179.09(19)
C7 C17 C20 C21 -3.3(3)
C18 C17 C20 C19 -0.2(2)
C7 C17 C20 C19 177.49(16)
C19 C20 C21 C22 0.0(3)
C17 C20 C21 C22 -179.20(18)
C20 C21 C22 O2 177.46(17)
C20 C21 C22 C23 -1.7(3)
C21 C22 C23 C24 2.3(3)
O2 C22 C23 C24 -176.93(19)
C22 C23 C24 C19 -1.1(3)
N2 C19 C24 C23 179.6(2)
C20 C19 C24 C23 -0.7(3)
C8 C9 N1 C11 -0.7(2)
C12 C11 N1 C9 -178.2(2)
C10 C11 N1 C9 0.9(2)
C17 C18 N2 C19 0.3(2)
C24 C19 N2 C18 179.3(2)
C20 C19 N2 C18 -0.4(2)
C15 C14 O1 C16 5.7(3)
C13 C14 O1 C16 -173.79(19)
C21 C22 O2 C25 1.3(3)
C23 C22 O2 C25 -179.6(2)

loop_
_cod_related_entry_id
_cod_related_entry_database
_cod_related_entry_code
1 ChemSpider 30657266
